data_7036206
loop_
_publ_author_name
'Tolpygin, Aleksei O.'
'Glukhova, Tatyana A.'
'Cherkasov, Anton V.'
'Fukin, Georgy K.'
'Aleksanyan, Diana V.'
'Cui, Dongmei'
'Trifonov, Alexander A.'

_publ_section_title
;
 Bis(alkyl) rare-earth complexes supported by a new tridentate amidinate
 ligand with a pendant diphenylphosphine oxide group. Synthesis,
 structures and catalytic activity in isoprene polymerization.
;
_journal_issue 37
_journal_name_full 'Dalton transactions (Cambridge, England : 2003)'
_journal_page_first 16465
_journal_page_last 16474
_journal_paper_doi 10.1039/c5dt02570b
_journal_volume 44
_journal_year 2015
_chemical_formula_sum 'C31 H33 N2 O P'
_chemical_formula_weight 480.56
_chemical_name_systematic
; 
 ? 
;
_space_group_IT_number 14
_symmetry_cell_setting monoclinic
_symmetry_space_group_name_Hall '-P 2ybc'
_symmetry_space_group_name_H-M 'P 1 21/c 1'
_atom_sites_solution_hydrogens geom
_atom_sites_solution_primary direct
_atom_sites_solution_secondary difmap
_audit_creation_method SHELXL-97
_audit_update_record
;
2015-03-10 deposited with the CCDC.
2015-08-18 downloaded from the CCDC.
;
_cell_angle_alpha 90.00
_cell_angle_beta 102.3655(13)
_cell_angle_gamma 90.00
_cell_formula_units_Z 4
_cell_length_a 14.42698(18)
_cell_length_b 18.0000(2)
_cell_length_c 10.28031(15)
_cell_measurement_reflns_used 15734
_cell_measurement_temperature 100(2)
_cell_measurement_theta_max 32.5435
_cell_measurement_theta_min 3.0333
_cell_volume 2607.72(6)
_computing_cell_refinement 'CrysAlisPro, Agilent Technologies'
_computing_data_collection 'CrysAlisPro, Agilent Technologies'
_computing_data_reduction 'CrysAlisPro, Agilent Technologies'
_computing_molecular_graphics 'SHELXTL  (Sheldrick, 2000)'
_computing_publication_material 'SHELXTL  (Sheldrick, 2000)'
_computing_structure_refinement 'SHELXL-97 (Sheldrick, 1997)'
_computing_structure_solution 'SHELXS-97 (Sheldrick, 1990)'
_diffrn_ambient_temperature 100(2)
_diffrn_measured_fraction_theta_full 0.996
_diffrn_measured_fraction_theta_max 0.996
_diffrn_measurement_device_type 'Xcalibur, Eos'
_diffrn_measurement_method '/w scans'
_diffrn_radiation_monochromator graphite
_diffrn_radiation_source 'Enhance (Mo) X-ray Source'
_diffrn_radiation_type MoK\a
_diffrn_radiation_wavelength 0.71073
_diffrn_reflns_av_R_equivalents 0.0536
_diffrn_reflns_av_sigmaI/netI 0.0294
_diffrn_reflns_limit_h_max 19
_diffrn_reflns_limit_h_min -19
_diffrn_reflns_limit_k_max 23
_diffrn_reflns_limit_k_min -23
_diffrn_reflns_limit_l_max 13
_diffrn_reflns_limit_l_min -13
_diffrn_reflns_number 45921
_diffrn_reflns_theta_full 28.00
_diffrn_reflns_theta_max 28.00
_diffrn_reflns_theta_min 3.04
_exptl_absorpt_coefficient_mu 0.132
_exptl_absorpt_correction_T_max 0.9869
_exptl_absorpt_correction_T_min 0.9492
_exptl_absorpt_correction_type multi-scan
_exptl_absorpt_process_details
;
SCALE3 ABSPACK, CrysAlisPro, Agilent Technologies (2012) 
;
_exptl_crystal_colour colorless
_exptl_crystal_density_diffrn 1.224
_exptl_crystal_density_method 'not measured'
_exptl_crystal_description prism
_exptl_crystal_F_000 1024
_exptl_crystal_size_max 0.40
_exptl_crystal_size_mid 0.20
_exptl_crystal_size_min 0.10
_refine_diff_density_max 0.554
_refine_diff_density_min -0.260
_refine_diff_density_rms 0.048
_refine_ls_extinction_method none
_refine_ls_goodness_of_fit_ref 1.036
_refine_ls_hydrogen_treatment mixed
_refine_ls_matrix_type full
_refine_ls_number_parameters 325
_refine_ls_number_reflns 6265
_refine_ls_number_restraints 0
_refine_ls_restrained_S_all 1.036
_refine_ls_R_factor_all 0.0509
_refine_ls_R_factor_gt 0.0383
_refine_ls_shift/su_max 0.001
_refine_ls_shift/su_mean 0.000
_refine_ls_structure_factor_coef Fsqd
_refine_ls_weighting_details 'calc w=1/[\s^2^(Fo^2^)+(0.0532P)^2^+0.6919P] where P=(Fo^2^+2Fc^2^)/3'
_refine_ls_weighting_scheme calc
_refine_ls_wR_factor_gt 0.0961
_refine_ls_wR_factor_ref 0.1021
_reflns_number_gt 5112
_reflns_number_total 6265
_reflns_threshold_expression >2sigma(I)
_cod_data_source_file c5dt02570b2.cif
_cod_data_source_block 1
_cod_depositor_comments
;
The following automatic conversions were performed:

'_symmetry_cell_setting' value 'Monoclinic' changed to 'monoclinic'
according to
/usr/data/users/saulius/crontab/automatic-downloads/rss-feeds/RSC/lib/dictionaries/cif_core.dic
dictionary named 'cif_core.dic' version 2.4.2 from 2011-04-26.

Automatic conversion script
Id: cif_fix_values 3271 2015-04-21 07:52:19Z andrius 

 Adding full bibliography for 7036206--7036209.cif.
;
_cod_original_sg_symbol_H-M P2(1)/c
_cod_database_code 7036206

loop_
_symmetry_equiv_pos_as_xyz
'x, y, z'
'-x, y+1/2, -z+1/2'
'-x, -y, -z'
'x, -y-1/2, z-1/2'

loop_
_atom_site_label
_atom_site_type_symbol
_atom_site_fract_x
_atom_site_fract_y
_atom_site_fract_z
_atom_site_U_iso_or_equiv
_atom_site_adp_type
_atom_site_occupancy
_atom_site_symmetry_multiplicity
_atom_site_calc_flag
_atom_site_refinement_flags
P1 P 0.06962(2) 0.630832(17) 0.82848(3) 0.01595(9) Uani 1 1 d .
O1 O 0.10667(6) 0.68251(5) 0.73749(9) 0.0214(2) Uani 1 1 d .
N1 N 0.18145(7) 0.54267(6) 0.67195(11) 0.0173(2) Uani 1 1 d .
H1 H 0.1805(12) 0.5908(11) 0.6815(17) 0.036(5) Uiso 1 1 d .
N2 N 0.27304(7) 0.44013(6) 0.66361(11) 0.0186(2) Uani 1 1 d .
C1 C 0.26713(9) 0.51113(7) 0.66303(12) 0.0164(2) Uani 1 1 d .
C2 C 0.34417(9) 0.57055(7) 0.66094(13) 0.0188(3) Uani 1 1 d .
C3 C 0.36622(11) 0.60996(9) 0.79694(15) 0.0316(3) Uani 1 1 d .
H3A H 0.4186 0.6451 0.7999 0.047 Uiso 1 1 calc R
H3B H 0.3843 0.5730 0.8679 0.047 Uiso 1 1 calc R
H3C H 0.3098 0.6369 0.8097 0.047 Uiso 1 1 calc R
C4 C 0.43648(10) 0.53791(8) 0.63529(17) 0.0300(3) Uani 1 1 d .
H4A H 0.4825 0.5779 0.6350 0.045 Uiso 1 1 calc R
H4B H 0.4237 0.5127 0.5488 0.045 Uiso 1 1 calc R
H4C H 0.4624 0.5022 0.7057 0.045 Uiso 1 1 calc R
C5 C 0.30731(10) 0.62826(8) 0.55173(15) 0.0269(3) Uani 1 1 d .
H5A H 0.3579 0.6638 0.5468 0.040 Uiso 1 1 calc R
H5B H 0.2531 0.6548 0.5730 0.040 Uiso 1 1 calc R
H5C H 0.2874 0.6030 0.4658 0.040 Uiso 1 1 calc R
C6 C 0.09599(8) 0.50633(7) 0.67904(12) 0.0157(2) Uani 1 1 d .
C7 C 0.06872(9) 0.43858(7) 0.61574(12) 0.0189(3) Uani 1 1 d .
H7A H 0.1097 0.4140 0.5686 0.023 Uiso 1 1 calc R
C8 C -0.01821(9) 0.40709(7) 0.62166(13) 0.0209(3) Uani 1 1 d .
H8A H -0.0361 0.3609 0.5788 0.025 Uiso 1 1 calc R
C9 C -0.07938(9) 0.44240(8) 0.68954(13) 0.0211(3) Uani 1 1 d .
H9A H -0.1387 0.4205 0.6931 0.025 Uiso 1 1 calc R
C10 C -0.05335(9) 0.50975(7) 0.75204(12) 0.0187(3) Uani 1 1 d .
H10A H -0.0956 0.5341 0.7974 0.022 Uiso 1 1 calc R
C11 C 0.03444(8) 0.54248(7) 0.74934(12) 0.0160(2) Uani 1 1 d .
C12 C 0.15837(9) 0.61140(7) 0.97781(12) 0.0175(2) Uani 1 1 d .
C13 C 0.18857(9) 0.67008(8) 1.06657(13) 0.0230(3) Uani 1 1 d .
H13A H 0.1566 0.7165 1.0539 0.028 Uiso 1 1 calc R
C14 C 0.26521(10) 0.66045(8) 1.17299(14) 0.0267(3) Uani 1 1 d .
H14A H 0.2858 0.7005 1.2324 0.032 Uiso 1 1 calc R
C15 C 0.31178(9) 0.59246(8) 1.19288(13) 0.0252(3) Uani 1 1 d .
H15A H 0.3648 0.5864 1.2649 0.030 Uiso 1 1 calc R
C16 C 0.28088(10) 0.53352(8) 1.10769(13) 0.0230(3) Uani 1 1 d .
H16A H 0.3118 0.4868 1.1225 0.028 Uiso 1 1 calc R
C17 C 0.20440(9) 0.54291(7) 1.00037(13) 0.0201(3) Uani 1 1 d .
H17A H 0.1835 0.5024 0.9422 0.024 Uiso 1 1 calc R
C18 C -0.03219(9) 0.66641(7) 0.88343(12) 0.0179(2) Uani 1 1 d .
C19 C -0.08469(9) 0.72344(7) 0.81074(13) 0.0214(3) Uani 1 1 d .
H19A H -0.0645 0.7448 0.7369 0.026 Uiso 1 1 calc R
C20 C -0.16680(10) 0.74908(8) 0.84668(15) 0.0259(3) Uani 1 1 d .
H20A H -0.2021 0.7884 0.7980 0.031 Uiso 1 1 calc R
C21 C -0.19722(10) 0.71736(8) 0.95350(14) 0.0248(3) Uani 1 1 d .
H21A H -0.2540 0.7343 0.9765 0.030 Uiso 1 1 calc R
C22 C -0.14454(10) 0.66083(8) 1.02685(13) 0.0224(3) Uani 1 1 d .
H22A H -0.1652 0.6394 1.1002 0.027 Uiso 1 1 calc R
C23 C -0.06179(9) 0.63571(7) 0.99314(13) 0.0207(3) Uani 1 1 d .
H23A H -0.0253 0.5978 1.0443 0.025 Uiso 1 1 calc R
C24 C 0.34741(9) 0.39396(7) 0.64533(13) 0.0189(3) Uani 1 1 d .
C25 C 0.40983(9) 0.36314(7) 0.75637(14) 0.0230(3) Uani 1 1 d .
C26 C 0.47704(10) 0.31141(8) 0.73445(17) 0.0291(3) Uani 1 1 d .
H26A H 0.5200 0.2906 0.8086 0.035 Uiso 1 1 calc R
C27 C 0.48238(10) 0.28990(8) 0.60718(17) 0.0310(3) Uani 1 1 d .
H27A H 0.5293 0.2553 0.5942 0.037 Uiso 1 1 calc R
C28 C 0.41894(10) 0.31911(7) 0.49845(16) 0.0273(3) Uani 1 1 d .
H28A H 0.4221 0.3036 0.4112 0.033 Uiso 1 1 calc R
C29 C 0.35075(9) 0.37078(7) 0.51545(14) 0.0218(3) Uani 1 1 d .
C30 C 0.40468(11) 0.38757(9) 0.89492(15) 0.0310(3) Uani 1 1 d .
H30A H 0.4446 0.3551 0.9603 0.046 Uiso 1 1 calc R
H30B H 0.3389 0.3846 0.9054 0.046 Uiso 1 1 calc R
H30C H 0.4272 0.4389 0.9091 0.046 Uiso 1 1 calc R
C31 C 0.28079(11) 0.40147(8) 0.39737(14) 0.0280(3) Uani 1 1 d .
H31A H 0.2918 0.3785 0.3155 0.042 Uiso 1 1 calc R
H31B H 0.2890 0.4554 0.3929 0.042 Uiso 1 1 calc R
H31C H 0.2161 0.3904 0.4069 0.042 Uiso 1 1 calc R

loop_
_atom_site_aniso_label
_atom_site_aniso_U_11
_atom_site_aniso_U_22
_atom_site_aniso_U_33
_atom_site_aniso_U_23
_atom_site_aniso_U_13
_atom_site_aniso_U_12
P1 0.01800(16) 0.01273(16) 0.01764(16) 0.00115(11) 0.00498(12) 0.00192(11)
O1 0.0261(5) 0.0154(4) 0.0242(5) 0.0036(4) 0.0089(4) 0.0014(4)
N1 0.0184(5) 0.0129(5) 0.0212(5) -0.0011(4) 0.0058(4) -0.0013(4)
N2 0.0172(5) 0.0153(5) 0.0234(5) 0.0002(4) 0.0047(4) -0.0002(4)
C1 0.0175(6) 0.0176(6) 0.0144(5) -0.0001(4) 0.0037(4) -0.0012(5)
C2 0.0191(6) 0.0153(6) 0.0229(6) -0.0006(5) 0.0067(5) -0.0021(5)
C3 0.0330(8) 0.0334(8) 0.0291(7) -0.0091(6) 0.0079(6) -0.0162(6)
C4 0.0208(7) 0.0195(7) 0.0536(9) 0.0016(6) 0.0164(6) -0.0031(5)
C5 0.0265(7) 0.0211(7) 0.0346(8) 0.0085(6) 0.0099(6) -0.0022(5)
C6 0.0149(5) 0.0159(6) 0.0159(5) 0.0024(4) 0.0026(4) 0.0002(4)
C7 0.0181(6) 0.0194(6) 0.0189(6) -0.0014(5) 0.0031(5) 0.0014(5)
C8 0.0205(6) 0.0178(6) 0.0223(6) -0.0007(5) 0.0000(5) -0.0023(5)
C9 0.0167(6) 0.0229(7) 0.0228(6) 0.0029(5) 0.0021(5) -0.0028(5)
C10 0.0181(6) 0.0208(6) 0.0178(6) 0.0032(5) 0.0049(5) 0.0021(5)
C11 0.0168(6) 0.0159(6) 0.0147(5) 0.0023(4) 0.0023(4) 0.0018(4)
C12 0.0173(6) 0.0169(6) 0.0188(6) 0.0011(5) 0.0051(5) -0.0002(5)
C13 0.0243(6) 0.0170(6) 0.0274(7) -0.0015(5) 0.0049(5) -0.0016(5)
C14 0.0282(7) 0.0252(7) 0.0249(7) -0.0036(6) 0.0019(6) -0.0081(6)
C15 0.0198(6) 0.0337(8) 0.0216(6) 0.0040(6) 0.0033(5) -0.0033(5)
C16 0.0239(6) 0.0243(7) 0.0213(6) 0.0050(5) 0.0059(5) 0.0047(5)
C17 0.0237(6) 0.0179(6) 0.0190(6) 0.0006(5) 0.0053(5) 0.0018(5)
C18 0.0187(6) 0.0148(6) 0.0204(6) -0.0022(5) 0.0044(5) 0.0015(5)
C19 0.0242(6) 0.0163(6) 0.0238(6) 0.0029(5) 0.0056(5) 0.0028(5)
C20 0.0255(7) 0.0185(7) 0.0335(7) 0.0024(6) 0.0063(6) 0.0072(5)
C21 0.0237(6) 0.0204(7) 0.0322(7) -0.0057(6) 0.0102(5) 0.0034(5)
C22 0.0274(7) 0.0200(7) 0.0219(6) -0.0030(5) 0.0096(5) -0.0013(5)
C23 0.0241(6) 0.0181(6) 0.0198(6) 0.0002(5) 0.0044(5) 0.0031(5)
C24 0.0149(6) 0.0130(6) 0.0297(7) 0.0024(5) 0.0066(5) -0.0022(4)
C25 0.0179(6) 0.0177(6) 0.0332(7) 0.0068(5) 0.0052(5) -0.0032(5)
C26 0.0184(6) 0.0203(7) 0.0484(9) 0.0139(6) 0.0067(6) 0.0011(5)
C27 0.0243(7) 0.0149(7) 0.0587(10) 0.0081(6) 0.0196(7) 0.0044(5)
C28 0.0298(7) 0.0137(6) 0.0431(8) 0.0000(6) 0.0186(6) -0.0016(5)
C29 0.0217(6) 0.0129(6) 0.0325(7) 0.0008(5) 0.0099(5) -0.0023(5)
C30 0.0281(7) 0.0327(8) 0.0296(7) 0.0075(6) 0.0008(6) -0.0016(6)
C31 0.0353(8) 0.0235(7) 0.0260(7) -0.0024(6) 0.0080(6) 0.0025(6)

loop_
_atom_type_symbol
_atom_type_description
_atom_type_scat_dispersion_real
_atom_type_scat_dispersion_imag
_atom_type_scat_source
C C 0.0033 0.0016 'International Tables Vol C Tables 4.2.6.8 and 6.1.1.4'
H H 0.0000 0.0000 'International Tables Vol C Tables 4.2.6.8 and 6.1.1.4'
N N 0.0061 0.0033 'International Tables Vol C Tables 4.2.6.8 and 6.1.1.4'
O O 0.0106 0.0060 'International Tables Vol C Tables 4.2.6.8 and 6.1.1.4'
P P 0.1023 0.0942 'International Tables Vol C Tables 4.2.6.8 and 6.1.1.4'

loop_
_geom_angle_atom_site_label_1
_geom_angle_atom_site_label_2
_geom_angle_atom_site_label_3
_geom_angle
O1 P1 C18 113.55(6)
O1 P1 C11 111.63(5)
C18 P1 C11 106.53(6)
O1 P1 C12 111.58(6)
C18 P1 C12 106.20(6)
C11 P1 C12 106.92(6)
C1 N1 C6 128.11(11)
C1 N2 C24 130.04(11)
N2 C1 N1 118.00(11)
N2 C1 C2 130.02(11)
N1 C1 C2 111.90(10)
C4 C2 C5 108.14(11)
C4 C2 C3 108.39(12)
C5 C2 C3 108.88(12)
C4 C2 C1 113.07(11)
C5 C2 C1 109.88(10)
C3 C2 C1 108.39(10)
C7 C6 N1 122.81(11)
C7 C6 C11 119.54(11)
N1 C6 C11 117.59(11)
C8 C7 C6 120.13(12)
C7 C8 C9 120.74(12)
C10 C9 C8 119.64(12)
C9 C10 C11 120.97(12)
C10 C11 C6 118.96(11)
C10 C11 P1 121.87(9)
C6 C11 P1 119.13(9)
C17 C12 C13 119.11(12)
C17 C12 P1 122.44(10)
C13 C12 P1 118.10(10)
C14 C13 C12 120.14(13)
C13 C14 C15 120.24(13)
C16 C15 C14 120.05(12)
C15 C16 C17 120.00(13)
C16 C17 C12 120.43(12)
C19 C18 C23 119.81(12)
C19 C18 P1 118.67(10)
C23 C18 P1 121.44(10)
C20 C19 C18 119.81(12)
C21 C20 C19 120.26(13)
C20 C21 C22 120.03(12)
C23 C22 C21 120.14(12)
C22 C23 C18 119.92(12)
N2 C24 C25 120.02(12)
N2 C24 C29 119.02(11)
C25 C24 C29 120.38(12)
C26 C25 C24 118.52(13)
C26 C25 C30 121.54(13)
C24 C25 C30 119.92(12)
C27 C26 C25 121.38(14)
C26 C27 C28 119.71(13)
C27 C28 C29 120.94(14)
C28 C29 C24 119.03(13)
C28 C29 C31 120.88(13)
C24 C29 C31 120.09(12)

loop_
_geom_bond_atom_site_label_1
_geom_bond_atom_site_label_2
_geom_bond_distance
P1 O1 1.4966(9)
P1 C18 1.8005(13)
P1 C11 1.8088(13)
P1 C12 1.8101(13)
N1 C1 1.3810(16)
N1 C6 1.4113(15)
N2 C1 1.2808(16)
N2 C24 1.4012(16)
C1 C2 1.5460(17)
C2 C4 1.5292(18)
C2 C5 1.5384(18)
C2 C3 1.5391(19)
C6 C7 1.3985(18)
C6 C11 1.4174(17)
C7 C8 1.3895(18)
C8 C9 1.3906(19)
C9 C10 1.3856(19)
C10 C11 1.4025(17)
C12 C17 1.3960(18)
C12 C13 1.4028(18)
C13 C14 1.3898(19)
C14 C15 1.390(2)
C15 C16 1.387(2)
C16 C17 1.3934(18)
C18 C19 1.3942(17)
C18 C23 1.4022(18)
C19 C20 1.3929(18)
C20 C21 1.390(2)
C21 C22 1.392(2)
C22 C23 1.3881(18)
C24 C25 1.4077(18)
C24 C29 1.4096(19)
C25 C26 1.397(2)
C25 C30 1.508(2)
C26 C27 1.382(2)
C27 C28 1.388(2)
C28 C29 1.3917(18)
C29 C31 1.508(2)
